data_4323825
loop_
_publ_author_name
'Keith G. Parker'
'Bruce Noll'
'C. G. Pierpont'
'M. Rakowski DuBois'

_publ_section_title
;
 Syntheses of Tantalum(V) Complexes Containing Tetramethylpyrrolyl,
 Pyrrolyl, and Indolyl Ligands
;
_journal_name_full 'Inorganic Chemistry'
_journal_page_first 3228
_journal_page_last 3234
_journal_paper_doi 10.1021/ic9509544
_journal_volume 35
_journal_year 1996
_chemical_formula_sum 'C19 H27 N2 Ta'
_chemical_formula_weight 464.37
_chemical_name_common 'C38 H54 Cl0 N4 Ta2'
_chemical_name_systematic
; 
 ? 
;
_space_group_IT_number 14
_symmetry_cell_setting monoclinic
_symmetry_space_group_name_Hall '-P 2ybc'
_symmetry_space_group_name_H-M 'P 1 21/c 1'
_atom_sites_solution_hydrogens geom
_atom_sites_solution_primary direct
_atom_sites_solution_secondary difmap
_audit_creation_method SHELXL
_cell_angle_alpha 90.00
_cell_angle_beta 99.40(3)
_cell_angle_gamma 90.00
_cell_formula_units_Z 8
_cell_length_a 8.957(2)
_cell_length_b 28.540(6)
_cell_length_c 14.695(3)
_cell_measurement_temperature 298(2)
_cell_volume 3706.1(14)
_computing_cell_refinement 'Siemens P3'
_computing_data_collection 'Siemens P3'
_computing_data_reduction 'Siemens XTAPE'
_computing_molecular_graphics 'SHELXTLplus (Sheldrick, Siemens, 1990)'
_computing_publication_material 'SHELXL-93 (Sheldrick, 1993)'
_computing_structure_refinement 'SHELXL-93 (Sheldrick, 1993)'
_computing_structure_solution 'SHELXTLplus (Sheldrick, Siemens, 1990)'
_diffrn_ambient_temperature 298(2)
_diffrn_measurement_device 'Nicolet P3/f'
_diffrn_measurement_method 2\q-\q
_diffrn_radiation_monochromator graphite
_diffrn_radiation_source 'sealed tube'
_diffrn_radiation_type MoK\a
_diffrn_radiation_wavelength 0.71073
_diffrn_reflns_av_R_equivalents 0.0803
_diffrn_reflns_av_sigmaI/netI 0.1084
_diffrn_reflns_limit_h_max 9
_diffrn_reflns_limit_h_min -9
_diffrn_reflns_limit_k_max 30
_diffrn_reflns_limit_k_min 0
_diffrn_reflns_limit_l_max 15
_diffrn_reflns_limit_l_min 0
_diffrn_reflns_number 5596
_diffrn_reflns_theta_max 22.55
_diffrn_reflns_theta_min 1.58
_diffrn_standards_decay_% 3
_diffrn_standards_interval_count 198
_diffrn_standards_number 2
_exptl_absorpt_coefficient_mu 5.931
_exptl_absorpt_correction_T_max 1.419
_exptl_absorpt_correction_T_min 0.745
_exptl_absorpt_correction_type XABS2
_exptl_crystal_colour orange
_exptl_crystal_density_diffrn 1.665
_exptl_crystal_description 'thin plate'
_exptl_crystal_F_000 1824
_exptl_crystal_size_max 0.26
_exptl_crystal_size_mid 0.25
_exptl_crystal_size_min 0.03
_refine_diff_density_max 1.075
_refine_diff_density_min -1.729
_refine_diff_density_rms 0.190
_refine_ls_extinction_method none
_refine_ls_goodness_of_fit_all 0.968
_refine_ls_goodness_of_fit_obs 1.044
_refine_ls_hydrogen_treatment 'riding, riding isotropic U'
_refine_ls_matrix_type full
_refine_ls_number_parameters 411
_refine_ls_number_reflns 4867
_refine_ls_number_restraints 18
_refine_ls_restrained_S_all 1.046
_refine_ls_restrained_S_obs 1.041
_refine_ls_R_factor_all 0.0834
_refine_ls_R_factor_obs 0.0477
_refine_ls_shift/esd_max -0.005
_refine_ls_shift/esd_mean 0.000
_refine_ls_structure_factor_coef Fsqd
_refine_ls_weighting_details 'w=1/[\s^2^(Fo^2^)+(0.0402P)^2^+0.0000P] where P=(Fo^2^+2Fc^2^)/3'
_refine_ls_weighting_scheme calc
_refine_ls_wR_factor_all 0.1136
_refine_ls_wR_factor_obs 0.0915
_reflns_number_observed 3315
_reflns_number_total 4875
_reflns_observed_criterion >2sigma(I)
_cod_data_source_file ic9509544.cif
_cod_data_source_block kp02
_cod_depositor_comments
;
The following automatic conversions were performed:

'_refine_ls_weighting_scheme' value 'calc
w=1/[\s^2^(Fo^2^)+(0.0402P)^2^+0.0000P] where P=(Fo^2^+2Fc^2^)/3' was
changed to 'calc'. New tag '_refine_ls_weighting_details' was
created. The value of the new tag was set to
'w=1/[\s^2^(Fo^2^)+(0.0402P)^2^+0.0000P] where P=(Fo^2^+2Fc^2^)/3'.

Automatic conversion script
Id: cif_fix_values 3143 2015-03-26 13:38:13Z robertas 
;
_cod_database_code 4323825

loop_
_symmetry_equiv_pos_as_xyz
'x, y, z'
'-x, y+1/2, -z+1/2'
'-x, -y, -z'
'x, -y-1/2, z-1/2'

loop_
_atom_site_aniso_label
_atom_site_aniso_U_11
_atom_site_aniso_U_22
_atom_site_aniso_U_33
_atom_site_aniso_U_23
_atom_site_aniso_U_13
_atom_site_aniso_U_12
Ta1 0.0286(3) 0.0257(3) 0.0334(3) 0.0016(3) 0.0041(2) -0.0008(2)
N1 0.034(6) 0.032(8) 0.038(7) 0.010(6) 0.003(5) 0.009(5)
N2 0.045(7) 0.034(8) 0.049(8) 0.003(6) 0.013(6) 0.006(6)
C1 0.028(7) 0.038(11) 0.080(11) -0.003(9) 0.000(7) -0.016(7)
C2 0.062(10) 0.011(9) 0.081(12) -0.001(8) 0.029(9) 0.000(8)
C3 0.045(8) 0.017(9) 0.048(9) 0.009(7) 0.022(7) 0.005(7)
C4 0.082(12) 0.041(11) 0.066(12) 0.023(10) 0.033(10) 0.029(10)
C5 0.056(10) 0.083(16) 0.046(10) 0.005(10) 0.016(8) 0.027(11)
C6 0.051(9) 0.071(15) 0.036(9) 0.001(9) -0.006(7) 0.011(9)
C7 0.043(8) 0.056(12) 0.054(10) 0.001(9) 0.000(7) 0.009(8)
C8 0.040(8) 0.045(11) 0.031(8) 0.001(7) 0.010(6) -0.002(7)
C9 0.023(7) 0.071(13) 0.035(8) -0.002(8) -0.005(6) -0.006(8)
C10 0.033(8) 0.051(12) 0.044(9) -0.012(8) -0.012(7) 0.017(7)
C11 0.064(9) 0.031(10) 0.027(8) 0.013(7) -0.017(7) 0.003(7)
C12 0.037(7) 0.065(13) 0.027(8) -0.007(8) -0.003(6) 0.000(8)
C13 0.028(8) 0.193(26) 0.082(13) -0.008(15) 0.020(8) -0.020(12)
C14 0.085(12) 0.064(14) 0.100(15) -0.040(12) -0.022(10) 0.057(11)
C15 0.119(15) 0.067(15) 0.050(11) 0.025(10) -0.011(10) -0.003(12)
C16 0.054(10) 0.129(20) 0.069(12) -0.058(13) 0.005(9) -0.013(11)
C17 0.066(10) 0.060(12) 0.030(8) 0.014(8) 0.000(7) 0.019(9)
C18 0.034(8) 0.078(14) 0.072(12) 0.025(10) -0.014(7) -0.025(8)
C19 0.059(10) 0.111(18) 0.060(11) -0.013(11) 0.017(8) 0.010(10)
Ta2 0.0307(3) 0.0321(4) 0.0258(3) 0.0010(3) 0.0056(2) -0.0054(3)
N3 0.034(6) 0.047(8) 0.029(6) -0.004(6) 0.002(5) -0.002(5)
N4 0.024(6) 0.075(11) 0.021(6) 0.000(6) -0.001(4) -0.002(6)
C20 0.058(9) 0.047(10) 0.029(8) -0.004(7) 0.015(7) -0.008(8)
C21 0.050(8) 0.057(11) 0.030(8) -0.009(7) 0.003(6) -0.034(8)
C22 0.030(7) 0.043(10) 0.025(7) 0.006(7) 0.004(6) -0.009(6)
C23 0.038(8) 0.038(10) 0.055(10) 0.007(8) 0.003(7) -0.014(7)
C24 0.043(8) 0.031(9) 0.053(10) 0.004(8) 0.020(7) -0.012(7)
C25 0.067(9) 0.043(10) 0.017(7) 0.010(7) 0.013(7) 0.011(8)
C26 0.058(8) 0.008(8) 0.033(8) -0.001(6) 0.009(7) -0.003(6)
C27 0.035(7) 0.026(8) 0.026(7) 0.006(6) 0.012(6) 0.007(6)
C28 0.056(9) 0.019(8) 0.020(7) 0.019(6) 0.012(6) 0.008(7)
C29 0.043(8) 0.029(9) 0.054(10) 0.007(7) 0.027(7) -0.015(7)
C30 0.032(7) 0.050(11) 0.055(10) 0.020(8) 0.017(7) -0.002(7)
C31 0.039(7) 0.044(10) 0.024(7) -0.002(7) 0.004(6) -0.011(7)
C32 0.048(9) 0.115(17) 0.072(12) 0.058(12) 0.022(8) 0.042(10)
C33 0.068(10) 0.040(10) 0.073(11) -0.001(9) 0.038(9) -0.026(8)
C34 0.018(7) 0.115(17) 0.061(11) 0.002(10) 0.009(7) -0.004(8)
C35 0.064(10) 0.050(11) 0.054(10) -0.002(9) 0.032(8) 0.018(8)
C36 0.058(9) 0.060(12) 0.078(12) 0.027(10) 0.037(9) 0.026(9)
C37 0.058(9) 0.044(11) 0.053(10) 0.002(8) -0.005(8) -0.025(8)
C38 0.043(8) 0.062(12) 0.040(9) 0.009(8) 0.007(7) -0.003(8)

loop_
_atom_site_label
_atom_site_type_symbol
_atom_site_fract_x
_atom_site_fract_y
_atom_site_fract_z
_atom_site_U_iso_or_equiv
_atom_site_thermal_displace_type
_atom_site_occupancy
_atom_site_calc_flag
_atom_site_refinement_flags
_atom_site_disorder_group
Ta1 Ta 0.19150(5) 0.19506(2) 0.07663(4) 0.0294(2) Uani 1 d . .
N1 N 0.1195(11) 0.2587(4) 0.0175(7) 0.035(3) Uani 1 d . .
N2 N 0.4069(12) 0.2246(4) 0.1540(8) 0.042(3) Uani 1 d . .
C1 C 0.1962(14) 0.3013(5) 0.0427(11) 0.050(4) Uani 1 d . .
H1 H 0.2853(14) 0.3037(5) 0.0849(11) 0.060 Uiso 1 calc R .
C2 C 0.1227(16) 0.3380(5) -0.0026(11) 0.049(4) Uani 1 d . .
H2 H 0.1522(16) 0.3693(5) 0.0026(11) 0.059 Uiso 1 calc R .
C3 C -0.0112(14) 0.3195(5) -0.0610(9) 0.035(3) Uani 1 d . .
C4 C -0.1249(18) 0.3406(6) -0.1201(11) 0.061(5) Uani 1 d . .
H4 H -0.1247(18) 0.3727(6) -0.1310(11) 0.073 Uiso 1 calc R .
C5 C -0.2440(17) 0.3113(7) -0.1645(11) 0.061(5) Uani 1 d . .
H5 H -0.3245(17) 0.3244(7) -0.2043(11) 0.073 Uiso 1 calc R .
C6 C -0.2408(16) 0.2653(7) -0.1494(10) 0.054(4) Uani 1 d . .
H6 H -0.3177(16) 0.2467(7) -0.1808(10) 0.065 Uiso 1 calc R .
C7 C -0.1290(15) 0.2449(6) -0.0898(10) 0.052(4) Uani 1 d . .
H7 H -0.1311(15) 0.2128(6) -0.0795(10) 0.062 Uiso 1 calc R .
C8 C -0.0112(14) 0.2716(5) -0.0439(9) 0.038(4) Uani 1 d . .
C9 C 0.4597(13) 0.1911(6) 0.1010(9) 0.044(4) Uani 1 d . .
C10 C 0.4281(14) 0.1463(6) 0.1312(10) 0.045(4) Uani 1 d . .
C11 C 0.3583(15) 0.1518(5) 0.2095(9) 0.043(4) Uani 1 d . .
C12 C 0.3480(14) 0.1987(6) 0.2210(9) 0.044(4) Uani 1 d . .
C13 C 0.5465(16) 0.2055(8) 0.0269(12) 0.100(8) Uani 1 d U .
H13A H 0.6395(74) 0.2202(42) 0.0542(14) 0.120 Uiso 1 calc R .
H13B H 0.4873(65) 0.2272(36) -0.0140(55) 0.120 Uiso 1 calc R .
H13C H 0.5684(126) 0.1784(10) -0.0072(57) 0.120 Uiso 1 calc R .
C14 C 0.4694(19) 0.1005(6) 0.0912(12) 0.087(7) Uani 1 d U .
H14A H 0.4840(112) 0.1052(9) 0.0286(25) 0.105 Uiso 1 calc R .
H14B H 0.3894(55) 0.0782(12) 0.0927(66) 0.105 Uiso 1 calc R .
H14C H 0.5612(66) 0.0887(19) 0.1268(43) 0.105 Uiso 1 calc R .
C15 C 0.3126(20) 0.1152(7) 0.2725(11) 0.081(6) Uani 1 d . .
H15A H 0.4009(23) 0.1034(27) 0.3116(52) 0.098 Uiso 1 calc R .
H15B H 0.2623(109) 0.0900(19) 0.2366(11) 0.098 Uiso 1 calc R .
H15C H 0.2452(96) 0.1287(11) 0.3098(52) 0.098 Uiso 1 calc R .
C16 C 0.3037(17) 0.2270(7) 0.2991(11) 0.084(7) Uani 1 d . .
H16A H 0.2831(116) 0.2587(12) 0.2792(25) 0.101 Uiso 1 calc R .
H16B H 0.3849(53) 0.2266(32) 0.3506(28) 0.101 Uiso 1 calc R .
H16C H 0.2147(75) 0.2136(23) 0.3173(51) 0.101 Uiso 1 calc R .
C17 C 0.2054(15) 0.1712(6) -0.0660(8) 0.053(4) Uani 1 d . .
H17A H 0.2674(80) 0.1436(17) -0.0633(8) 0.063 Uiso 1 calc R .
H17B H 0.2493(87) 0.1955(12) -0.0982(20) 0.063 Uiso 1 calc R .
H17C H 0.1057(19) 0.1641(29) -0.0979(21) 0.063 Uiso 1 calc R .
C18 C 0.0841(14) 0.1257(6) 0.0677(11) 0.064(5) Uani 1 d . .
H18A H 0.0759(86) 0.1149(14) 0.1285(11) 0.077 Uiso 1 calc R .
H18B H 0.1444(52) 0.1041(9) 0.0392(54) 0.077 Uiso 1 calc R .
H18C H -0.0150(40) 0.1278(8) 0.0314(49) 0.077 Uiso 1 calc R .
C19 C 0.0082(16) 0.2052(7) 0.1575(11) 0.076(6) Uani 1 d . .
H19A H 0.0154(73) 0.1819(23) 0.2049(48) 0.091 Uiso 1 calc R .
H19B H -0.0877(16) 0.2025(38) 0.1177(18) 0.091 Uiso 1 calc R .
H19C H 0.0167(71) 0.2358(15) 0.1850(59) 0.091 Uiso 1 calc R .
Ta2 Ta 0.35845(6) 0.92796(2) 0.27996(4) 0.0294(2) Uani 1 d . .
N3 N 0.5322(10) 0.9752(4) 0.2885(7) 0.037(3) Uani 1 d . .
N4 N 0.3290(10) 0.9363(5) 0.4270(7) 0.041(3) Uani 1 d . .
C20 C 0.5863(15) 1.0026(5) 0.3654(9) 0.044(4) Uani 1 d . .
H20 H 0.5513(15) 1.0001(5) 0.4214(9) 0.052 Uiso 1 calc R .
C21 C 0.6931(14) 1.0328(5) 0.3503(9) 0.046(4) Uani 1 d . .
H21 H 0.7406(14) 1.0548(5) 0.3920(9) 0.055 Uiso 1 calc R .
C22 C 0.7209(13) 1.0253(5) 0.2597(8) 0.033(3) Uani 1 d . .
C23 C 0.8173(14) 1.0442(5) 0.2043(10) 0.044(4) Uani 1 d . .
H23 H 0.8833(14) 1.0681(5) 0.2275(10) 0.053 Uiso 1 calc R .
C24 C 0.8177(14) 1.0287(5) 0.1185(10) 0.041(4) Uani 1 d . .
H24 H 0.8863(14) 1.0410(5) 0.0836(10) 0.049 Uiso 1 calc R .
C25 C 0.7142(15) 0.9938(5) 0.0807(9) 0.042(4) Uani 1 d U .
H25 H 0.7129(15) 0.9841(5) 0.0201(9) 0.050 Uiso 1 calc R .
C26 C 0.6150(14) 0.9738(4) 0.1319(8) 0.033(3) Uani 1 d . .
H26 H 0.5479(14) 0.9505(4) 0.1076(8) 0.040 Uiso 1 calc R .
C27 C 0.6194(13) 0.9901(5) 0.2214(8) 0.028(3) Uani 1 d . .
C28 C 0.3277(15) 0.8883(5) 0.4175(8) 0.031(3) Uani 1 d . .
C29 C 0.1984(15) 0.8735(5) 0.3627(10) 0.040(4) Uani 1 d . .
C30 C 0.1081(14) 0.9125(6) 0.3395(10) 0.045(4) Uani 1 d . .
C31 C 0.1920(14) 0.9521(5) 0.3784(8) 0.036(3) Uani 1 d . .
C32 C 0.4490(15) 0.8585(7) 0.4726(11) 0.077(6) Uani 1 d . .
H32A H 0.4187(57) 0.8499(33) 0.5301(34) 0.092 Uiso 1 calc R .
H32B H 0.5419(36) 0.8758(13) 0.4845(61) 0.092 Uiso 1 calc R .
H32C H 0.4636(81) 0.8307(17) 0.4384(34) 0.092 Uiso 1 calc R .
C33 C 0.1495(16) 0.8245(5) 0.3359(11) 0.057(5) Uani 1 d . .
H33A H 0.1137(85) 0.8094(10) 0.3866(20) 0.069 Uiso 1 calc R .
H33B H 0.2339(26) 0.8073(9) 0.3202(54) 0.069 Uiso 1 calc R .
H33C H 0.0698(61) 0.8253(5) 0.2836(34) 0.069 Uiso 1 calc R .
C34 C -0.0486(13) 0.9137(7) 0.2817(10) 0.064(5) Uani 1 d . .
H34A H -0.0711(43) 0.9451(8) 0.2599(52) 0.077 Uiso 1 calc R .
H34B H -0.1220(17) 0.9040(33) 0.3186(22) 0.077 Uiso 1 calc R .
H34C H -0.0517(33) 0.8930(24) 0.2300(38) 0.077 Uiso 1 calc R .
C35 C 0.1426(16) 1.0010(5) 0.3850(10) 0.054(4) Uani 1 d . .
H35A H 0.1323(84) 1.0078(10) 0.4476(13) 0.064 Uiso 1 calc R .
H35B H 0.0469(45) 1.0054(9) 0.3458(40) 0.064 Uiso 1 calc R .
H35C H 0.2163(45) 1.0216(5) 0.3659(52) 0.064 Uiso 1 calc R .
C36 C 0.5346(16) 0.8756(6) 0.2741(11) 0.063(5) Uani 1 d . .
H36A H 0.5697(76) 0.8778(23) 0.2159(27) 0.075 Uiso 1 calc R .
H36B H 0.4940(31) 0.8448(6) 0.2807(64) 0.075 Uiso 1 calc R .
H36C H 0.6175(46) 0.8811(20) 0.3232(39) 0.075 Uiso 1 calc R .
C37 C 0.2528(15) 0.8826(6) 0.1663(9) 0.053(4) Uani 1 d . .
H37A H 0.1510(35) 0.8929(17) 0.1452(37) 0.064 Uiso 1 calc R .
H37B H 0.2516(81) 0.8508(7) 0.1876(18) 0.064 Uiso 1 calc R .
H37C H 0.3097(56) 0.8843(23) 0.1164(24) 0.064 Uiso 1 calc R .
C38 C 0.2327(14) 0.9755(6) 0.1796(9) 0.049(4) Uani 1 d . .
H38A H 0.1306(30) 0.9645(15) 0.1629(41) 0.058 Uiso 1 calc R .
H38B H 0.2802(55) 0.9768(22) 0.1256(23) 0.058 Uiso 1 calc R .
H38C H 0.2318(74) 1.0063(8) 0.2060(21) 0.058 Uiso 1 calc R .

loop_
_atom_type_symbol
_atom_type_description
_atom_type_scat_dispersion_real
_atom_type_scat_dispersion_imag
_atom_type_scat_source
C C 0.0033 0.0016 'International Tables Vol C Tables 4.2.6.8 and 6.1.1.4'
H H 0.0000 0.0000 'International Tables Vol C Tables 4.2.6.8 and 6.1.1.4'
N N 0.0061 0.0033 'International Tables Vol C Tables 4.2.6.8 and 6.1.1.4'
Cl Cl 0.1484 0.1585 'International Tables Vol C Tables 4.2.6.8 and 6.1.1.4'
Ta Ta -0.7052 6.5227 'International Tables Vol C Tables 4.2.6.8 and 6.1.1.4'

loop_
_geom_angle_atom_site_label_1
_geom_angle_atom_site_label_2
_geom_angle_atom_site_label_3
_geom_angle
_geom_angle_site_symmetry_1
_geom_angle_site_symmetry_3
_geom_angle_publ_flag
N1 Ta1 C18 131.5(5) . . ?
N1 Ta1 C19 84.4(6) . . ?
C18 Ta1 C19 78.0(6) . . ?
N1 Ta1 C17 86.3(5) . . ?
C18 Ta1 C17 76.1(6) . . ?
C19 Ta1 C17 135.3(6) . . ?
N1 Ta1 N2 93.8(4) . . ?
C18 Ta1 N2 134.7(5) . . ?
C19 Ta1 N2 109.5(5) . . ?
C17 Ta1 N2 114.7(4) . . ?
N1 Ta1 C12 116.1(5) . . ?
C18 Ta1 C12 106.6(6) . . ?
C19 Ta1 C12 83.9(5) . . ?
C17 Ta1 C12 138.4(5) . . ?
N2 Ta1 C12 35.5(4) . . ?
N1 Ta1 C9 110.1(5) . . ?
C18 Ta1 C9 112.9(6) . . ?
C19 Ta1 C9 138.8(5) . . ?
C17 Ta1 C9 85.2(5) . . ?
N2 Ta1 C9 34.3(4) . . ?
C12 Ta1 C9 54.9(4) . . ?
N1 Ta1 C10 142.7(5) . . ?
C18 Ta1 C10 82.0(5) . . ?
C19 Ta1 C10 123.9(6) . . ?
C17 Ta1 C10 87.6(5) . . ?
N2 Ta1 C10 56.1(4) . . ?
C12 Ta1 C10 52.9(5) . . ?
C9 Ta1 C10 32.7(5) . . ?
N1 Ta1 C11 147.4(5) . . ?
C18 Ta1 C11 78.9(5) . . ?
C19 Ta1 C11 92.6(6) . . ?
C17 Ta1 C11 116.9(5) . . ?
N2 Ta1 C11 56.6(4) . . ?
C12 Ta1 C11 31.5(5) . . ?
C9 Ta1 C11 54.2(5) . . ?
C10 Ta1 C11 31.8(4) . . ?
C8 N1 C1 105.1(11) . . ?
C8 N1 Ta1 132.0(9) . . ?
C1 N1 Ta1 122.6(9) . . ?
C9 N2 C12 103.7(12) . . ?
C9 N2 Ta1 78.3(7) . . ?
C12 N2 Ta1 76.5(7) . . ?
C2 C1 N1 111.1(12) . . ?
C1 C2 C3 107.2(12) . . ?
C4 C3 C8 121.8(14) . . ?
C4 C3 C2 132.1(14) . . ?
C8 C3 C2 106.0(12) . . ?
C3 C4 C5 117.0(15) . . ?
C6 C5 C4 120.6(15) . . ?
C5 C6 C7 121.8(17) . . ?
C6 C7 C8 120.3(16) . . ?
C7 C8 C3 118.4(14) . . ?
C7 C8 N1 131.1(14) . . ?
C3 C8 N1 110.4(12) . . ?
N2 C9 C10 110.6(11) . . ?
N2 C9 C13 119.5(16) . . ?
C10 C9 C13 129.8(15) . . ?
N2 C9 Ta1 67.4(7) . . ?
C10 C9 Ta1 80.7(7) . . ?
C13 C9 Ta1 120.7(10) . . ?
C9 C10 C11 107.4(13) . . ?
C9 C10 C14 126.5(15) . . ?
C11 C10 C14 125.9(16) . . ?
C9 C10 Ta1 66.6(7) . . ?
C11 C10 Ta1 74.9(7) . . ?
C14 C10 Ta1 126.5(10) . . ?
C12 C11 C10 105.1(13) . . ?
C12 C11 C15 125.5(15) . . ?
C10 C11 C15 129.3(15) . . ?
C12 C11 Ta1 65.0(8) . . ?
C10 C11 Ta1 73.3(7) . . ?
C15 C11 Ta1 128.4(10) . . ?
C11 C12 N2 113.1(12) . . ?
C11 C12 C16 131.0(15) . . ?
N2 C12 C16 115.3(15) . . ?
C11 C12 Ta1 83.4(9) . . ?
N2 C12 Ta1 68.0(7) . . ?
C16 C12 Ta1 121.2(10) . . ?
N3 Ta2 C38 86.3(5) . . ?
N3 Ta2 C36 84.6(5) . . ?
C38 Ta2 C36 134.2(5) . . ?
N3 Ta2 C37 131.4(4) . . ?
C38 Ta2 C37 75.1(6) . . ?
C36 Ta2 C37 78.0(6) . . ?
N3 Ta2 N4 94.6(4) . . ?
C38 Ta2 N4 117.4(5) . . ?
C36 Ta2 N4 108.1(5) . . ?
C37 Ta2 N4 133.9(4) . . ?
N3 Ta2 C31 108.9(4) . . ?
C38 Ta2 C31 85.7(5) . . ?
C36 Ta2 C31 139.5(5) . . ?
C37 Ta2 C31 113.8(5) . . ?
N4 Ta2 C31 35.3(4) . . ?
N3 Ta2 C28 117.1(5) . . ?
C38 Ta2 C28 139.1(5) . . ?
C36 Ta2 C28 83.8(5) . . ?
C37 Ta2 C28 105.7(5) . . ?
N4 Ta2 C28 34.6(4) . . ?
C31 Ta2 C28 55.9(5) . . ?
N3 Ta2 C29 148.4(4) . . ?
C38 Ta2 C29 115.7(5) . . ?
C36 Ta2 C29 93.8(5) . . ?
C37 Ta2 C29 78.4(5) . . ?
N4 Ta2 C29 55.9(4) . . ?
C31 Ta2 C29 54.6(5) . . ?
C28 Ta2 C29 31.9(4) . . ?
N3 Ta2 C30 142.0(5) . . ?
C38 Ta2 C30 87.4(5) . . ?
C36 Ta2 C30 124.8(5) . . ?
C37 Ta2 C30 82.3(5) . . ?
N4 Ta2 C30 56.1(4) . . ?
C31 Ta2 C30 33.2(5) . . ?
C28 Ta2 C30 53.1(4) . . ?
C29 Ta2 C30 31.4(4) . . ?
C20 N3 C27 103.7(10) . . ?
C20 N3 Ta2 125.4(8) . . ?
C27 N3 Ta2 130.8(9) . . ?
C28 N4 C31 106.1(11) . . ?
C28 N4 Ta2 78.3(7) . . ?
C31 N4 Ta2 76.8(6) . . ?
C21 C20 N3 113.1(11) . . ?
C20 C21 C22 107.5(12) . . ?
C23 C22 C21 135.9(13) . . ?
C23 C22 C27 117.7(12) . . ?
C21 C22 C27 106.4(10) . . ?
C24 C23 C22 121.6(14) . . ?
C23 C24 C25 120.1(12) . . ?
C26 C25 C24 121.1(12) . . ?
C25 C26 C27 117.3(13) . . ?
C26 C27 C22 122.2(11) . . ?
C26 C27 N3 128.7(12) . . ?
C22 C27 N3 109.2(10) . . ?
C29 C28 N4 111.1(11) . . ?
C29 C28 C32 127.5(14) . . ?
N4 C28 C32 120.9(14) . . ?
C29 C28 Ta2 81.4(7) . . ?
N4 C28 Ta2 67.1(6) . . ?
C32 C28 Ta2 123.6(8) . . ?
C28 C29 C30 107.5(13) . . ?
C28 C29 C33 128.8(14) . . ?
C30 C29 C33 123.5(14) . . ?
C28 C29 Ta2 66.7(6) . . ?
C30 C29 Ta2 75.1(7) . . ?
C33 C29 Ta2 127.2(9) . . ?
C29 C30 C31 106.8(12) . . ?
C29 C30 C34 127.3(15) . . ?
C31 C30 C34 125.9(14) . . ?
C29 C30 Ta2 73.5(7) . . ?
C31 C30 Ta2 64.5(6) . . ?
C34 C30 Ta2 125.7(9) . . ?
N4 C31 C30 108.3(13) . . ?
N4 C31 C35 121.5(13) . . ?
C30 C31 C35 129.3(13) . . ?
N4 C31 Ta2 67.9(6) . . ?
C30 C31 Ta2 82.3(8) . . ?
C35 C31 Ta2 123.2(9) . . ?

loop_
_geom_bond_atom_site_label_1
_geom_bond_atom_site_label_2
_geom_bond_distance
_geom_bond_site_symmetry_2
_geom_bond_publ_flag
Ta1 N1 2.070(11) . ?
Ta1 C18 2.195(15) . ?
Ta1 C19 2.197(13) . ?
Ta1 C17 2.226(13) . ?
Ta1 N2 2.238(11) . ?
Ta1 C12 2.347(13) . ?
Ta1 C9 2.373(11) . ?
Ta1 C10 2.552(13) . ?
Ta1 C11 2.572(13) . ?
N1 C8 1.41(2) . ?
N1 C1 1.42(2) . ?
N2 C9 1.37(2) . ?
N2 C12 1.40(2) . ?
C1 C2 1.35(2) . ?
C2 C3 1.46(2) . ?
C3 C4 1.37(2) . ?
C3 C8 1.39(2) . ?
C4 C5 1.43(2) . ?
C5 C6 1.33(2) . ?
C6 C7 1.35(2) . ?
C7 C8 1.38(2) . ?
C9 C10 1.40(2) . ?
C9 C13 1.50(2) . ?
C10 C11 1.40(2) . ?
C10 C14 1.51(2) . ?
C11 C12 1.35(2) . ?
C11 C15 1.50(2) . ?
C12 C16 1.51(2) . ?
Ta2 N3 2.047(10) . ?
Ta2 C38 2.179(14) . ?
Ta2 C36 2.186(13) . ?
Ta2 C37 2.202(14) . ?
Ta2 N4 2.231(9) . ?
Ta2 C31 2.344(12) . ?
Ta2 C28 2.372(11) . ?
Ta2 C29 2.554(11) . ?
Ta2 C30 2.574(11) . ?
N3 C20 1.40(2) . ?
N3 C27 1.419(14) . ?
N4 C28 1.38(2) . ?
N4 C31 1.39(2) . ?
C20 C21 1.33(2) . ?
C21 C22 1.41(2) . ?
C22 C23 1.39(2) . ?
C22 C27 1.41(2) . ?
C23 C24 1.34(2) . ?
C24 C25 1.41(2) . ?
C25 C26 1.38(2) . ?
C26 C27 1.39(2) . ?
C28 C29 1.37(2) . ?
C28 C32 1.51(2) . ?
C29 C30 1.39(2) . ?
C29 C33 1.50(2) . ?
C30 C31 1.42(2) . ?
C30 C34 1.52(2) . ?
C31 C35 1.47(2) . ?
